data_4319578
loop_
_publ_author_name
'Ramalingam Balamurugan'
'Mallayan Palaniandavar'
'R. Srinivasa Gopalan'

_publ_section_title
;
 Trigonal Planar Copper(I) Complex: Synthesis, Structure, and Spectra of a
 Redox Pair of Novel Copper(II/I) Complexes of Tridentate
 Bis(benzimidazol-2'-yl) Ligand Framework as Models for Electron-Transfer
 Copper Proteins
;
_journal_name_full 'Inorganic Chemistry'
_journal_page_first 2246
_journal_page_last 2255
_journal_paper_doi 10.1021/ic0003372
_journal_volume 40
_journal_year 2001
_chemical_formula_moiety 'C42 H34 Cl2 Cu2 N10 S4'
_chemical_formula_sum 'C21 H17 Cl Cu N5 S2'
_chemical_formula_weight 502.50
_chemical_name_systematic
; 
 ? 
;
_space_group_IT_number 2
_symmetry_cell_setting triclinic
_symmetry_space_group_name_Hall '-P 1'
_symmetry_space_group_name_H-M 'P -1'
_atom_sites_solution_hydrogens geom
_atom_sites_solution_primary direct
_atom_sites_solution_secondary difmap
_audit_creation_method SHELXL
_cell_angle_alpha 99.029(15)
_cell_angle_beta 94.65(2)
_cell_angle_gamma 89.872(14)
_cell_formula_units_Z 4
_cell_length_a 8.4268(14)
_cell_length_b 13.525(2)
_cell_length_c 18.850(4)
_cell_measurement_reflns_used 25
_cell_measurement_temperature 293(2)
_cell_measurement_theta_max 60
_cell_measurement_theta_min 2
_cell_volume 2114.7(7)
_computing_data_reduction 'MolEN Programme'
_computing_structure_refinement 'SHELXL-93 (Sheldrick, 1993)'
_computing_structure_solution 'SHELXS-97 (Sheldrick, 1990)'
_diffrn_ambient_temperature 293(2)
_diffrn_measurement_device 'Enraf-Nonious CAD4 diffractometer'
_diffrn_measurement_method 'w-20 scans'
_diffrn_radiation_monochromator graphite
_diffrn_radiation_source 'fine-focus sealed tube'
_diffrn_radiation_type CuK\a
_diffrn_radiation_wavelength 1.54180
_diffrn_reflns_av_R_equivalents 0.0803
_diffrn_reflns_av_sigmaI/netI 0.0332
_diffrn_reflns_limit_h_max 10
_diffrn_reflns_limit_h_min 0
_diffrn_reflns_limit_k_max 16
_diffrn_reflns_limit_k_min -16
_diffrn_reflns_limit_l_max 22
_diffrn_reflns_limit_l_min -22
_diffrn_reflns_number 8026
_diffrn_reflns_theta_max 67.95
_diffrn_reflns_theta_min 2.38
_exptl_absorpt_coefficient_mu 4.618
_exptl_absorpt_correction_T_max 99.74%
_exptl_absorpt_correction_T_min 74.27%
_exptl_absorpt_correction_type PSI
_exptl_crystal_colour yellow
_exptl_crystal_density_diffrn 1.578
_exptl_crystal_description block
_exptl_crystal_F_000 1024
_exptl_crystal_size_max 0.15
_exptl_crystal_size_mid 0.08
_exptl_crystal_size_min 0.08
_refine_diff_density_max 0.751
_refine_diff_density_min -0.607
_refine_diff_density_rms 0.099
_refine_ls_extinction_method none
_refine_ls_goodness_of_fit_all 1.036
_refine_ls_goodness_of_fit_obs 1.030
_refine_ls_matrix_type full
_refine_ls_number_parameters 541
_refine_ls_number_reflns 7452
_refine_ls_number_restraints 0
_refine_ls_restrained_S_all 1.201
_refine_ls_restrained_S_obs 1.030
_refine_ls_R_factor_all 0.0764
_refine_ls_R_factor_obs 0.0579
_refine_ls_shift/esd_max -0.001
_refine_ls_shift/esd_mean 0.000
_refine_ls_structure_factor_coef Fsqd
_refine_ls_weighting_details 'w=1/[\s^2^(Fo^2^)+(0.0859P)^2^+5.6479P] where P=(Fo^2^+2Fc^2^)/3'
_refine_ls_weighting_scheme calc
_refine_ls_wR_factor_all 0.2054
_refine_ls_wR_factor_obs 0.1549
_reflns_number_observed 5829
_reflns_number_total 7478
_reflns_observed_criterion >2sigma(I)
_cod_data_source_file ic0003372_3.cif
_cod_data_source_block for_[Cu(bbtmp)Cl]
_cod_depositor_comments
;
The following automatic conversions were performed:

'_symmetry_cell_setting' value 'Triclinic' changed to 'triclinic'
according to the built-in table from CIF Core dictionary named
'cif_core.dic' version 2.4.1 from 2010-06-29.

Automatic conversion script
Id: cif_fix_values 1646 2011-03-28 12:23:43Z adriana 

The following automatic conversions were performed:

'_refine_ls_weighting_scheme' value 'calc
w=1/[\s^2^(Fo^2^)+(0.0859P)^2^+5.6479P] where P=(Fo^2^+2Fc^2^)/3' was
changed to 'calc'. New tag '_refine_ls_weighting_details' was
created. The value of the new tag was set to
'w=1/[\s^2^(Fo^2^)+(0.0859P)^2^+5.6479P] where P=(Fo^2^+2Fc^2^)/3'.

Automatic conversion script
Id: cif_fix_values 3143 2015-03-26 13:38:13Z robertas 
;
_cod_original_cell_volume 2114.6(6)
_cod_database_code 4319578

loop_
_symmetry_equiv_pos_as_xyz
'x, y, z'
'-x, -y, -z'

loop_
_atom_site_aniso_label
_atom_site_aniso_U_11
_atom_site_aniso_U_22
_atom_site_aniso_U_33
_atom_site_aniso_U_23
_atom_site_aniso_U_13
_atom_site_aniso_U_12
Cu1 0.0638(5) 0.0307(4) 0.0516(5) 0.0137(3) 0.0153(4) 0.0075(3)
Cu2 0.0647(5) 0.0285(4) 0.0522(5) 0.0076(3) 0.0174(4) -0.0007(3)
Cl1 0.0447(6) 0.0291(5) 0.0643(8) 0.0140(5) 0.0163(5) 0.0017(4)
Cl2 0.0455(6) 0.0271(5) 0.0623(7) 0.0113(5) 0.0153(5) 0.0061(4)
S1 0.0661(8) 0.0387(7) 0.0614(8) 0.0233(6) 0.0054(7) 0.0086(6)
S2 0.0629(8) 0.0402(7) 0.0538(8) 0.0057(6) 0.0174(6) 0.0137(6)
S3 0.0599(8) 0.0460(7) 0.0599(8) 0.0220(6) 0.0161(6) -0.0049(6)
S4 0.0707(9) 0.0324(6) 0.0624(9) 0.0015(6) 0.0121(7) -0.0044(6)
N6 0.040(2) 0.027(2) 0.047(2) 0.009(2) 0.004(2) -0.0039(15)
N7 0.047(2) 0.027(2) 0.067(3) 0.016(2) 0.003(2) -0.006(2)
N8 0.037(2) 0.037(2) 0.040(2) 0.007(2) 0.008(2) 0.006(2)
N9 0.048(2) 0.027(2) 0.048(2) 0.009(2) 0.016(2) 0.003(2)
N10 0.061(3) 0.028(2) 0.061(3) 0.010(2) 0.023(2) 0.006(2)
N5 0.063(3) 0.027(2) 0.061(3) 0.011(2) 0.021(2) -0.003(2)
N4 0.047(2) 0.033(2) 0.046(2) 0.013(2) 0.011(2) 0.005(2)
N1 0.045(2) 0.027(2) 0.048(2) 0.009(2) 0.007(2) 0.004(2)
N2 0.047(2) 0.025(2) 0.056(3) 0.008(2) 0.001(2) 0.007(2)
N3 0.039(2) 0.040(2) 0.040(2) 0.010(2) 0.010(2) -0.001(2)
C1 0.059(3) 0.046(3) 0.055(3) 0.011(2) 0.013(3) 0.011(2)
C2 0.066(4) 0.080(4) 0.053(3) 0.014(3) 0.021(3) 0.011(3)
C3 0.065(4) 0.078(4) 0.077(4) 0.038(4) 0.025(3) 0.008(3)
C4 0.061(3) 0.046(3) 0.079(4) 0.030(3) 0.015(3) 0.002(3)
C5 0.041(2) 0.036(2) 0.057(3) 0.016(2) 0.005(2) 0.004(2)
C6 0.043(2) 0.033(2) 0.042(3) 0.009(2) 0.004(2) 0.003(2)
C7 0.036(2) 0.034(2) 0.046(3) 0.008(2) 0.002(2) 0.007(2)
C8 0.030(2) 0.054(3) 0.068(3) 0.016(3) 0.007(2) 0.002(2)
C9 0.036(2) 0.044(3) 0.053(3) 0.008(2) 0.013(2) -0.006(2)
C10 0.053(3) 0.058(3) 0.068(4) 0.010(3) 0.030(3) -0.009(3)
C11 0.074(4) 0.066(4) 0.048(3) 0.008(3) 0.027(3) -0.016(3)
C12 0.067(4) 0.054(3) 0.046(3) 0.019(3) 0.008(3) -0.011(3)
C13 0.040(2) 0.041(3) 0.045(3) 0.012(2) 0.008(2) -0.007(2)
C14 0.044(3) 0.045(3) 0.054(3) 0.022(2) 0.001(2) 0.001(2)
C15 0.043(2) 0.032(2) 0.050(3) 0.014(2) 0.018(2) 0.006(2)
C16 0.049(3) 0.036(2) 0.051(3) 0.012(2) 0.018(2) -0.003(2)
C17 0.061(3) 0.051(3) 0.061(4) 0.006(3) 0.013(3) -0.014(3)
C18 0.060(4) 0.081(4) 0.049(3) 0.005(3) 0.004(3) -0.015(3)
C19 0.057(3) 0.074(4) 0.056(3) 0.026(3) 0.008(3) 0.002(3)
C20 0.059(3) 0.044(3) 0.050(3) 0.017(2) 0.012(2) 0.006(2)
C21 0.042(2) 0.038(2) 0.045(3) 0.010(2) 0.020(2) 0.004(2)
C22 0.057(3) 0.050(3) 0.054(3) 0.021(3) 0.011(2) 0.003(2)
C23 0.055(3) 0.081(4) 0.051(3) 0.015(3) 0.013(3) 0.011(3)
C24 0.066(4) 0.071(4) 0.065(4) -0.008(3) 0.013(3) 0.016(3)
C25 0.062(3) 0.042(3) 0.075(4) -0.002(3) 0.000(3) 0.013(3)
C26 0.043(3) 0.035(2) 0.057(3) 0.009(2) -0.001(2) 0.000(2)
C27 0.038(2) 0.035(2) 0.045(3) 0.012(2) 0.005(2) 0.001(2)
C28 0.036(2) 0.035(2) 0.051(3) 0.013(2) 0.004(2) -0.004(2)
C29 0.035(3) 0.057(3) 0.069(4) 0.014(3) 0.010(2) 0.000(2)
C30 0.041(2) 0.042(3) 0.048(3) 0.016(2) 0.013(2) 0.014(2)
C31 0.058(3) 0.056(3) 0.067(4) 0.019(3) 0.034(3) 0.022(3)
C32 0.081(4) 0.066(4) 0.048(3) 0.015(3) 0.026(3) 0.029(3)
C33 0.061(3) 0.051(3) 0.043(3) 0.003(2) 0.004(2) 0.015(3)
C34 0.045(3) 0.036(2) 0.044(3) 0.009(2) 0.006(2) 0.014(2)
C35 0.045(3) 0.040(3) 0.056(3) 0.000(2) 0.004(2) 0.007(2)
C36 0.046(3) 0.032(2) 0.051(3) 0.010(2) 0.018(2) 0.003(2)
C37 0.051(3) 0.035(2) 0.050(3) 0.012(2) 0.019(2) 0.006(2)
C38 0.042(3) 0.036(3) 0.052(3) 0.012(2) 0.019(2) 0.003(2)
C39 0.065(4) 0.049(3) 0.072(4) 0.024(3) 0.015(3) 0.012(3)
C40 0.067(4) 0.070(4) 0.068(4) 0.023(3) 0.000(3) 0.006(3)
C41 0.069(4) 0.062(4) 0.059(4) 0.003(3) -0.003(3) -0.003(3)
C42 0.058(3) 0.042(3) 0.060(3) 0.008(3) 0.010(3) 0.004(2)

loop_
_atom_site_label
_atom_site_type_symbol
_atom_site_fract_x
_atom_site_fract_y
_atom_site_fract_z
_atom_site_U_iso_or_equiv
_atom_site_thermal_displace_type
_atom_site_occupancy
_atom_site_calc_flag
_atom_site_refinement_flags
_atom_site_disorder_group
Cu1 Cu 0.47995(9) 0.94497(5) 0.28385(4) 0.0474(2) Uani 1 d . .
Cu2 Cu -0.01813(9) 0.46291(5) 0.28199(4) 0.0476(2) Uani 1 d . .
Cl1 Cl 0.78161(14) 0.96669(8) 0.29497(7) 0.0447(3) Uani 1 d . .
Cl2 Cl 0.28543(14) 0.44802(8) 0.29702(7) 0.0439(3) Uani 1 d . .
S1 S 0.5427(2) 0.69301(10) 0.35200(8) 0.0538(3) Uani 1 d . .
S2 S 0.2794(2) 1.17407(10) 0.35588(7) 0.0518(3) Uani 1 d . .
S3 S -0.2183(2) 0.26384(10) 0.35261(8) 0.0532(3) Uani 1 d . .
S4 S 0.0353(2) 0.74442(9) 0.35136(8) 0.0554(4) Uani 1 d . .
N6 N -0.0577(4) 0.3194(3) 0.2425(2) 0.0377(8) Uani 1 d . .
N7 N -0.0988(5) 0.1557(3) 0.2391(2) 0.0462(10) Uani 1 d . .
N8 N -0.1076(4) 0.5126(3) 0.3836(2) 0.0377(8) Uani 1 d . .
N9 N -0.0743(5) 0.5903(3) 0.2421(2) 0.0399(9) Uani 1 d . .
N10 N -0.1474(5) 0.7446(3) 0.2298(2) 0.0489(11) Uani 1 d . .
N5 N 0.3613(5) 0.6391(3) 0.2308(2) 0.0489(11) Uani 1 d . .
N4 N 0.4224(5) 0.8016(3) 0.2452(2) 0.0405(9) Uani 1 d . .
N1 N 0.4340(5) 1.0709(3) 0.2436(2) 0.0393(9) Uani 1 d . .
N2 N 0.4031(5) 1.2344(3) 0.2436(2) 0.0424(9) Uani 1 d . .
N3 N 0.3922(4) 0.9389(3) 0.3855(2) 0.0391(9) Uani 1 d . .
C1 C 0.5715(7) 1.0403(4) 0.1278(3) 0.0529(13) Uani 1 d . .
C2 C 0.6237(8) 1.0885(5) 0.0746(3) 0.065(2) Uani 1 d . .
C3 C 0.6073(8) 1.1914(5) 0.0767(4) 0.069(2) Uani 1 d . .
C4 C 0.5383(7) 1.2488(4) 0.1314(4) 0.0593(15) Uani 1 d . .
C5 C 0.4827(6) 1.2001(4) 0.1840(3) 0.0436(11) Uani 1 d . .
C6 C 0.5001(6) 1.0976(3) 0.1830(3) 0.0389(10) Uani 1 d . .
C7 C 0.3764(5) 1.1541(3) 0.2767(3) 0.0388(10) Uani 1 d . .
C8 C 0.1839(6) 1.0534(4) 0.3542(3) 0.0502(13) Uani 1 d . .
C9 C 0.2638(6) 0.9911(4) 0.4066(3) 0.0439(11) Uani 1 d . .
C10 C 0.2063(7) 0.9879(4) 0.4727(3) 0.0583(15) Uani 1 d . .
C11 C 0.2745(8) 0.9259(5) 0.5166(3) 0.062(2) Uani 1 d . .
C12 C 0.3999(7) 0.8676(4) 0.4939(3) 0.0545(13) Uani 1 d . .
C13 C 0.4573(6) 0.8761(4) 0.4279(3) 0.0412(11) Uani 1 d . .
C14 C 0.5962(6) 0.8165(4) 0.4009(3) 0.0463(12) Uani 1 d . .
C15 C 0.4396(6) 0.7173(3) 0.2726(3) 0.0402(11) Uani 1 d . .
C16 C 0.2851(6) 0.6740(4) 0.1721(3) 0.0439(11) Uani 1 d . .
C17 C 0.1860(7) 0.6282(4) 0.1142(3) 0.0576(14) Uani 1 d . .
C18 C 0.1263(7) 0.6877(5) 0.0664(3) 0.064(2) Uani 1 d . .
C19 C 0.1609(7) 0.7909(5) 0.0755(3) 0.0605(15) Uani 1 d . .
C20 C 0.2607(7) 0.8349(4) 0.1334(3) 0.0495(12) Uani 1 d . .
C21 C 0.3241(6) 0.7756(3) 0.1822(3) 0.0403(11) Uani 1 d . .
C22 C 0.0895(7) 0.2998(4) 0.1292(3) 0.0518(13) Uani 1 d . .
C23 C 0.1435(7) 0.2293(5) 0.0766(3) 0.061(2) Uani 1 d . .
C24 C 0.1191(8) 0.1280(5) 0.0755(4) 0.069(2) Uani 1 d . .
C25 C 0.0396(7) 0.0930(4) 0.1270(4) 0.061(2) Uani 1 d . .
C26 C -0.0151(6) 0.1637(4) 0.1801(3) 0.0453(11) Uani 1 d . .
C27 C 0.0083(5) 0.2666(3) 0.1828(3) 0.0390(10) Uani 1 d . .
C28 C -0.1212(5) 0.2488(3) 0.2735(3) 0.0398(10) Uani 1 d . .
C29 C -0.3120(6) 0.3845(4) 0.3521(3) 0.0529(13) Uani 1 d . .
C30 C -0.2344(6) 0.4673(4) 0.4045(3) 0.0423(11) Uani 1 d . .
C31 C -0.2922(7) 0.4986(4) 0.4712(3) 0.0580(15) Uani 1 d . .
C32 C -0.2236(8) 0.5786(5) 0.5155(3) 0.063(2) Uani 1 d . .
C33 C -0.0992(7) 0.6287(4) 0.4931(3) 0.0523(13) Uani 1 d . .
C34 C -0.0429(6) 0.5931(3) 0.4270(3) 0.0414(11) Uani 1 d . .
C35 C 0.0941(6) 0.6421(4) 0.4009(3) 0.0478(12) Uani 1 d . .
C36 C -0.0662(6) 0.6852(3) 0.2716(3) 0.0420(11) Uani 1 d . .
C37 C -0.2151(6) 0.6843(4) 0.1697(3) 0.0437(11) Uani 1 d . .
C38 C -0.1696(6) 0.5881(3) 0.1778(3) 0.0422(11) Uani 1 d . .
C39 C -0.3096(7) 0.7059(4) 0.1104(4) 0.0599(15) Uani 1 d . .
C40 C -0.3556(8) 0.6269(5) 0.0595(4) 0.067(2) Uani 1 d . .
C41 C -0.3119(8) 0.5290(5) 0.0661(3) 0.065(2) Uani 1 d . .
C42 C -0.2187(7) 0.5083(4) 0.1252(3) 0.0533(13) Uani 1 d . .
H1 H 0.5733 0.9737 0.1242 0.050 Uiso 1 d . .
H2 H 0.6551 1.0566 0.0307 0.050 Uiso 1 d . .
H3 H 0.6505 1.2229 0.0379 0.050 Uiso 1 d . .
H4 H 0.5325 1.3170 0.1342 0.050 Uiso 1 d . .
H5 H 0.3745 1.2900 0.2608 0.050 Uiso 1 d . .
H6 H 0.0741 1.0652 0.3696 0.050 Uiso 1 d . .
H7 H 0.1845 1.0140 0.3113 0.050 Uiso 1 d . .
H8 H 0.1285 1.0333 0.4875 0.050 Uiso 1 d . .
H9 H 0.2536 0.9301 0.5601 0.050 Uiso 1 d . .
H10 H 0.4571 0.8225 0.5236 0.050 Uiso 1 d . .
H11 H 0.6615 0.7979 0.4384 0.050 Uiso 1 d . .
H12 H 0.6634 0.8528 0.3748 0.050 Uiso 1 d . .
H13 H 0.3517 0.5903 0.2417 0.050 Uiso 1 d . .
H14 H 0.1590 0.5547 0.1068 0.050 Uiso 1 d . .
H15 H 0.0587 0.6606 0.0288 0.050 Uiso 1 d . .
H16 H 0.1092 0.8265 0.0391 0.050 Uiso 1 d . .
H17 H 0.2802 0.9016 0.1438 0.050 Uiso 1 d . .
H18 H 0.1112 0.3664 0.1341 0.050 Uiso 1 d . .
H19 H 0.1850 0.2451 0.0433 0.050 Uiso 1 d . .
H20 H 0.1540 0.0881 0.0382 0.050 Uiso 1 d . .
H21 H 0.0168 0.0218 0.1227 0.050 Uiso 1 d . .
H22 H -0.1435 0.1006 0.2467 0.050 Uiso 1 d . .
H23 H -0.3171 0.3985 0.3021 0.050 Uiso 1 d . .
H24 H -0.4140 0.3729 0.3653 0.050 Uiso 1 d . .
H25 H -0.3803 0.4604 0.4875 0.050 Uiso 1 d . .
H26 H -0.2673 0.5910 0.5573 0.050 Uiso 1 d . .
H27 H -0.0472 0.6906 0.5218 0.050 Uiso 1 d . .
H28 H 0.1546 0.6845 0.4336 0.050 Uiso 1 d . .
H29 H 0.1494 0.5905 0.3715 0.050 Uiso 1 d . .
H30 H -0.1457 0.8025 0.2446 0.050 Uiso 1 d . .
H31 H -0.3374 0.7716 0.1084 0.050 Uiso 1 d . .
H32 H -0.4123 0.6360 0.0185 0.050 Uiso 1 d . .
H33 H -0.3405 0.4747 0.0290 0.050 Uiso 1 d . .
H34 H -0.1925 0.4500 0.1272 0.050 Uiso 1 d . .

loop_
_atom_type_symbol
_atom_type_description
_atom_type_scat_dispersion_real
_atom_type_scat_dispersion_imag
_atom_type_scat_source
C C 0.0181 0.0091 'International Tables Vol C Tables 4.2.6.8 and 6.1.1.4'
H H 0.0000 0.0000 'International Tables Vol C Tables 4.2.6.8 and 6.1.1.4'
N N 0.0311 0.0180 'International Tables Vol C Tables 4.2.6.8 and 6.1.1.4'
S S 0.3331 0.5567 'International Tables Vol C Tables 4.2.6.8 and 6.1.1.4'
Cl Cl 0.3639 0.7018 'International Tables Vol C Tables 4.2.6.8 and 6.1.1.4'
Cu Cu -1.9646 0.5888 'International Tables Vol C Tables 4.2.6.8 and 6.1.1.4'

loop_
_geom_angle_atom_site_label_1
_geom_angle_atom_site_label_2
_geom_angle_atom_site_label_3
_geom_angle
_geom_angle_site_symmetry_1
_geom_angle_site_symmetry_3
_geom_angle_publ_flag
N1 Cu1 N4 131.4(2) . . ?
N1 Cu1 N3 115.4(2) . . ?
N4 Cu1 N3 93.7(2) . . ?
N1 Cu1 Cl1 95.55(12) . . ?
N4 Cu1 Cl1 109.53(12) . . ?
N3 Cu1 Cl1 111.39(12) . . ?
N6 Cu2 N9 132.2(2) . . ?
N6 Cu2 N8 115.4(2) . . ?
N9 Cu2 N8 94.52(15) . . ?
N6 Cu2 Cl2 95.19(12) . . ?
N9 Cu2 Cl2 109.04(12) . . ?
N8 Cu2 Cl2 110.06(11) . . ?
C15 S1 C14 103.9(2) . . ?
C7 S2 C8 101.9(2) . . ?
C28 S3 C29 102.3(2) . . ?
C36 S4 C35 104.5(2) . . ?
C28 N6 C27 104.2(4) . . ?
C28 N6 Cu2 128.6(3) . . ?
C27 N6 Cu2 125.7(3) . . ?
C28 N7 C26 107.6(4) . . ?
C34 N8 C30 118.6(4) . . ?
C34 N8 Cu2 120.3(3) . . ?
C30 N8 Cu2 121.1(3) . . ?
C36 N9 C38 105.2(4) . . ?
C36 N9 Cu2 132.1(4) . . ?
C38 N9 Cu2 121.2(3) . . ?
C36 N10 C37 107.9(4) . . ?
C15 N5 C16 107.8(4) . . ?
C15 N4 C21 104.6(4) . . ?
C15 N4 Cu1 133.1(4) . . ?
C21 N4 Cu1 121.5(3) . . ?
C7 N1 C6 105.2(4) . . ?
C7 N1 Cu1 127.3(3) . . ?
C6 N1 Cu1 125.1(3) . . ?
C7 N2 C5 107.1(4) . . ?
C13 N3 C9 118.3(4) . . ?
C13 N3 Cu1 120.0(3) . . ?
C9 N3 Cu1 121.5(3) . . ?
C6 C1 C2 117.4(5) . . ?
C1 C2 C3 121.8(5) . . ?
C4 C3 C2 121.2(5) . . ?
C3 C4 C5 117.0(5) . . ?
N2 C5 C4 131.6(5) . . ?
N2 C5 C6 106.1(4) . . ?
C4 C5 C6 122.3(5) . . ?
C1 C6 C5 120.3(5) . . ?
C1 C6 N1 130.9(4) . . ?
C5 C6 N1 108.8(4) . . ?
N1 C7 N2 112.7(4) . . ?
N1 C7 S2 129.1(4) . . ?
N2 C7 S2 118.1(3) . . ?
C9 C8 S2 114.0(4) . . ?
N3 C9 C10 121.8(5) . . ?
N3 C9 C8 116.9(4) . . ?
C10 C9 C8 121.2(5) . . ?
C11 C10 C9 119.8(5) . . ?
C10 C11 C12 119.0(5) . . ?
C11 C12 C13 119.1(5) . . ?
N3 C13 C12 121.8(5) . . ?
N3 C13 C14 116.6(4) . . ?
C12 C13 C14 121.6(5) . . ?
C13 C14 S1 113.9(4) . . ?
N4 C15 N5 112.5(5) . . ?
N4 C15 S1 130.8(4) . . ?
N5 C15 S1 116.7(3) . . ?
N5 C16 C17 132.6(5) . . ?
N5 C16 C21 104.7(4) . . ?
C17 C16 C21 122.7(5) . . ?
C18 C17 C16 116.7(5) . . ?
C17 C18 C19 122.2(6) . . ?
C20 C19 C18 120.1(5) . . ?
C19 C20 C21 118.6(5) . . ?
C20 C21 N4 129.9(5) . . ?
C20 C21 C16 119.7(5) . . ?
N4 C21 C16 110.4(4) . . ?
C23 C22 C27 118.0(5) . . ?
C22 C23 C24 121.9(5) . . ?
C25 C24 C23 121.6(5) . . ?
C24 C25 C26 116.8(5) . . ?
C25 C26 N7 132.3(5) . . ?
C25 C26 C27 122.9(5) . . ?
N7 C26 C27 104.8(4) . . ?
N6 C27 C22 131.0(4) . . ?
N6 C27 C26 110.2(4) . . ?
C22 C27 C26 118.9(5) . . ?
N6 C28 N7 113.2(4) . . ?
N6 C28 S3 128.0(4) . . ?
N7 C28 S3 118.7(3) . . ?
C30 C29 S3 114.4(4) . . ?
N8 C30 C31 121.3(5) . . ?
N8 C30 C29 117.0(4) . . ?
C31 C30 C29 121.6(5) . . ?
C32 C31 C30 119.6(5) . . ?
C31 C32 C33 119.5(5) . . ?
C32 C33 C34 118.8(5) . . ?
N8 C34 C33 122.1(5) . . ?
N8 C34 C35 116.7(4) . . ?
C33 C34 C35 121.3(5) . . ?
C34 C35 S4 113.3(3) . . ?
N9 C36 N10 111.9(5) . . ?
N9 C36 S4 130.9(4) . . ?
N10 C36 S4 117.1(4) . . ?
N10 C37 C38 105.3(4) . . ?
N10 C37 C39 131.8(5) . . ?
C38 C37 C39 123.0(5) . . ?
C37 C38 C42 119.8(5) . . ?
C37 C38 N9 109.7(4) . . ?
C42 C38 N9 130.4(4) . . ?
C40 C39 C37 116.2(5) . . ?
C39 C40 C41 122.2(6) . . ?
C42 C41 C40 121.2(6) . . ?
C41 C42 C38 117.6(5) . . ?

loop_
_geom_bond_atom_site_label_1
_geom_bond_atom_site_label_2
_geom_bond_distance
_geom_bond_site_symmetry_2
_geom_bond_publ_flag
Cu1 N1 1.996(4) . ?
Cu1 N4 2.008(4) . ?
Cu1 N3 2.123(4) . ?
Cu1 Cl1 2.5475(15) . ?
Cu2 N6 1.986(4) . ?
Cu2 N9 2.026(4) . ?
Cu2 N8 2.125(4) . ?
Cu2 Cl2 2.5617(15) . ?
S1 C15 1.746(5) . ?
S1 C14 1.815(6) . ?
S2 C7 1.743(5) . ?
S2 C8 1.816(6) . ?
S3 C28 1.743(5) . ?
S3 C29 1.812(6) . ?
S4 C36 1.746(6) . ?
S4 C35 1.833(5) . ?
N6 C28 1.329(6) . ?
N6 C27 1.390(6) . ?
N7 C28 1.343(6) . ?
N7 C26 1.382(7) . ?
N8 C34 1.343(6) . ?
N8 C30 1.349(6) . ?
N9 C36 1.316(6) . ?
N9 C38 1.394(7) . ?
N10 C36 1.358(6) . ?
N10 C37 1.371(7) . ?
N5 C15 1.353(7) . ?
N5 C16 1.381(7) . ?
N4 C15 1.326(6) . ?
N4 C21 1.389(6) . ?
N1 C7 1.311(6) . ?
N1 C6 1.407(6) . ?
N2 C7 1.362(6) . ?
N2 C5 1.373(6) . ?
N3 C13 1.342(6) . ?
N3 C9 1.343(6) . ?
C1 C6 1.375(7) . ?
C1 C2 1.378(8) . ?
C2 C3 1.393(9) . ?
C3 C4 1.360(9) . ?
C4 C5 1.385(7) . ?
C5 C6 1.391(6) . ?
C8 C9 1.513(7) . ?
C9 C10 1.380(7) . ?
C10 C11 1.362(9) . ?
C11 C12 1.373(9) . ?
C12 C13 1.392(7) . ?
C13 C14 1.498(7) . ?
C16 C17 1.383(8) . ?
C16 C21 1.393(7) . ?
C17 C18 1.365(9) . ?
C18 C19 1.407(9) . ?
C19 C20 1.378(8) . ?
C20 C21 1.388(7) . ?
C22 C23 1.368(8) . ?
C22 C27 1.394(7) . ?
C23 C24 1.383(9) . ?
C24 C25 1.367(9) . ?
C25 C26 1.378(8) . ?
C26 C27 1.399(7) . ?
C29 C30 1.486(8) . ?
C30 C31 1.390(7) . ?
C31 C32 1.357(9) . ?
C32 C33 1.379(9) . ?
C33 C34 1.384(7) . ?
C34 C35 1.487(7) . ?
C37 C38 1.384(6) . ?
C37 C39 1.387(8) . ?
C38 C42 1.386(8) . ?
C39 C40 1.354(9) . ?
C40 C41 1.395(9) . ?
C41 C42 1.375(8) . ?

loop_
_geom_torsion_atom_site_label_1
_geom_torsion_atom_site_label_2
_geom_torsion_atom_site_label_3
_geom_torsion_atom_site_label_4
_geom_torsion
_geom_torsion_site_symmetry_1
_geom_torsion_site_symmetry_2
_geom_torsion_site_symmetry_3
_geom_torsion_site_symmetry_4
_geom_torsion_publ_flag
N9 Cu2 N6 C28 -129.1(4) . . . . ?
N8 Cu2 N6 C28 -5.9(5) . . . . ?
Cl2 Cu2 N6 C28 109.2(4) . . . . ?
N9 Cu2 N6 C27 66.6(4) . . . . ?
N8 Cu2 N6 C27 -170.2(3) . . . . ?
Cl2 Cu2 N6 C27 -55.1(4) . . . . ?
N6 Cu2 N8 C34 156.0(3) . . . . ?
N9 Cu2 N8 C34 -62.4(4) . . . . ?
Cl2 Cu2 N8 C34 49.8(3) . . . . ?
N6 Cu2 N8 C30 -27.1(4) . . . . ?
N9 Cu2 N8 C30 114.5(3) . . . . ?
Cl2 Cu2 N8 C30 -133.3(3) . . . . ?
N6 Cu2 N9 C36 170.0(4) . . . . ?
N8 Cu2 N9 C36 39.3(4) . . . . ?
Cl2 Cu2 N9 C36 -73.7(4) . . . . ?
N6 Cu2 N9 C38 6.3(4) . . . . ?
N8 Cu2 N9 C38 -124.4(3) . . . . ?
Cl2 Cu2 N9 C38 122.6(3) . . . . ?
N1 Cu1 N4 C15 -173.7(4) . . . . ?
N3 Cu1 N4 C15 -44.7(4) . . . . ?
Cl1 Cu1 N4 C15 69.6(4) . . . . ?
N1 Cu1 N4 C21 -5.5(4) . . . . ?
N3 Cu1 N4 C21 123.5(3) . . . . ?
Cl1 Cu1 N4 C21 -122.3(3) . . . . ?
N4 Cu1 N1 C7 131.1(4) . . . . ?
N3 Cu1 N1 C7 10.2(5) . . . . ?
Cl1 Cu1 N1 C7 -106.6(4) . . . . ?
N4 Cu1 N1 C6 -69.1(4) . . . . ?
N3 Cu1 N1 C6 170.0(4) . . . . ?
Cl1 Cu1 N1 C6 53.1(4) . . . . ?
N1 Cu1 N3 C13 -158.2(3) . . . . ?
N4 Cu1 N3 C13 62.0(4) . . . . ?
Cl1 Cu1 N3 C13 -50.6(4) . . . . ?
N1 Cu1 N3 C9 27.1(4) . . . . ?
N4 Cu1 N3 C9 -112.7(4) . . . . ?
Cl1 Cu1 N3 C9 134.6(3) . . . . ?
C6 C1 C2 C3 0.9(10) . . . . ?
C1 C2 C3 C4 -0.2(11) . . . . ?
C2 C3 C4 C5 -1.2(10) . . . . ?
C7 N2 C5 C4 179.7(6) . . . . ?
C7 N2 C5 C6 0.6(5) . . . . ?
C3 C4 C5 N2 -177.0(6) . . . . ?
C3 C4 C5 C6 2.0(9) . . . . ?
C2 C1 C6 C5 -0.1(8) . . . . ?
C2 C1 C6 N1 179.2(5) . . . . ?
N2 C5 C6 C1 177.9(5) . . . . ?
C4 C5 C6 C1 -1.3(8) . . . . ?
N2 C5 C6 N1 -1.6(5) . . . . ?
C4 C5 C6 N1 179.2(5) . . . . ?
C7 N1 C6 C1 -177.4(6) . . . . ?
Cu1 N1 C6 C1 19.2(8) . . . . ?
C7 N1 C6 C5 1.9(5) . . . . ?
Cu1 N1 C6 C5 -161.5(3) . . . . ?
C6 N1 C7 N2 -1.6(5) . . . . ?
Cu1 N1 C7 N2 161.4(3) . . . . ?
C6 N1 C7 S2 -179.6(4) . . . . ?
Cu1 N1 C7 S2 -16.7(7) . . . . ?
C5 N2 C7 N1 0.6(6) . . . . ?
C5 N2 C7 S2 178.9(3) . . . . ?
C8 S2 C7 N1 -29.7(5) . . . . ?
C8 S2 C7 N2 152.3(4) . . . . ?
C7 S2 C8 C9 105.1(4) . . . . ?
C13 N3 C9 C10 5.4(7) . . . . ?
Cu1 N3 C9 C10 -179.7(4) . . . . ?
C13 N3 C9 C8 -174.2(4) . . . . ?
Cu1 N3 C9 C8 0.6(6) . . . . ?
S2 C8 C9 N3 -81.7(5) . . . . ?
S2 C8 C9 C10 98.7(5) . . . . ?
N3 C9 C10 C11 -4.0(9) . . . . ?
C8 C9 C10 C11 175.6(5) . . . . ?
C9 C10 C11 C12 0.0(9) . . . . ?
C10 C11 C12 C13 2.3(9) . . . . ?
C9 N3 C13 C12 -3.0(7) . . . . ?
Cu1 N3 C13 C12 -177.9(4) . . . . ?
C9 N3 C13 C14 177.7(4) . . . . ?
Cu1 N3 C13 C14 2.8(6) . . . . ?
C11 C12 C13 N3 -0.8(8) . . . . ?
C11 C12 C13 C14 178.5(5) . . . . ?
N3 C13 C14 S1 -94.2(5) . . . . ?
C12 C13 C14 S1 86.5(6) . . . . ?
C15 S1 C14 C13 69.0(4) . . . . ?
C21 N4 C15 N5 1.1(5) . . . . ?
Cu1 N4 C15 N5 170.7(3) . . . . ?
C21 N4 C15 S1 -178.3(4) . . . . ?
Cu1 N4 C15 S1 -8.7(7) . . . . ?
C16 N5 C15 N4 -0.9(5) . . . . ?
C16 N5 C15 S1 178.6(3) . . . . ?
C14 S1 C15 N4 10.4(5) . . . . ?
C14 S1 C15 N5 -169.0(4) . . . . ?
C15 N5 C16 C17 -177.9(5) . . . . ?
C15 N5 C16 C21 0.2(5) . . . . ?
N5 C16 C17 C18 177.7(5) . . . . ?
C21 C16 C17 C18 -0.2(8) . . . . ?
C16 C17 C18 C19 -0.9(9) . . . . ?
C17 C18 C19 C20 1.3(9) . . . . ?
C18 C19 C20 C21 -0.6(8) . . . . ?
C19 C20 C21 N4 -177.9(5) . . . . ?
C19 C20 C21 C16 -0.5(7) . . . . ?
C15 N4 C21 C20 176.7(5) . . . . ?
Cu1 N4 C21 C20 5.6(7) . . . . ?
C15 N4 C21 C16 -0.9(5) . . . . ?
Cu1 N4 C21 C16 -172.0(3) . . . . ?
N5 C16 C21 C20 -177.5(4) . . . . ?
C17 C16 C21 C20 0.9(7) . . . . ?
N5 C16 C21 N4 0.4(5) . . . . ?
C17 C16 C21 N4 178.8(5) . . . . ?
C27 C22 C23 C24 0.2(9) . . . . ?
C22 C23 C24 C25 0.0(10) . . . . ?
C23 C24 C25 C26 0.1(10) . . . . ?
C24 C25 C26 N7 179.6(6) . . . . ?
C24 C25 C26 C27 -0.3(9) . . . . ?
C28 N7 C26 C25 179.8(6) . . . . ?
C28 N7 C26 C27 -0.2(5) . . . . ?
C28 N6 C27 C22 179.3(5) . . . . ?
Cu2 N6 C27 C22 -13.4(7) . . . . ?
C28 N6 C27 C26 -1.1(5) . . . . ?
Cu2 N6 C27 C26 166.3(3) . . . . ?
C23 C22 C27 N6 179.3(5) . . . . ?
C23 C22 C27 C26 -0.4(8) . . . . ?
C25 C26 C27 N6 -179.2(5) . . . . ?
N7 C26 C27 N6 0.8(5) . . . . ?
C25 C26 C27 C22 0.5(8) . . . . ?
N7 C26 C27 C22 -179.5(5) . . . . ?
C27 N6 C28 N7 1.0(5) . . . . ?
Cu2 N6 C28 N7 -165.9(3) . . . . ?
C27 N6 C28 S3 178.1(4) . . . . ?
Cu2 N6 C28 S3 11.2(7) . . . . ?
C26 N7 C28 N6 -0.5(6) . . . . ?
C26 N7 C28 S3 -177.9(3) . . . . ?
C29 S3 C28 N6 32.1(5) . . . . ?
C29 S3 C28 N7 -150.9(4) . . . . ?
C28 S3 C29 C30 -105.8(4) . . . . ?
C34 N8 C30 C31 -3.9(7) . . . . ?
Cu2 N8 C30 C31 179.1(4) . . . . ?
C34 N8 C30 C29 174.4(4) . . . . ?
Cu2 N8 C30 C29 -2.6(6) . . . . ?
S3 C29 C30 N8 83.7(5) . . . . ?
S3 C29 C30 C31 -98.0(5) . . . . ?
N8 C30 C31 C32 2.3(8) . . . . ?
C29 C30 C31 C32 -175.9(5) . . . . ?
C30 C31 C32 C33 1.1(9) . . . . ?
C31 C32 C33 C34 -2.8(8) . . . . ?
C30 N8 C34 C33 2.1(7) . . . . ?
Cu2 N8 C34 C33 179.1(4) . . . . ?
C30 N8 C34 C35 -178.5(4) . . . . ?
Cu2 N8 C34 C35 -1.5(5) . . . . ?
C32 C33 C34 N8 1.3(7) . . . . ?
C32 C33 C34 C35 -178.1(5) . . . . ?
N8 C34 C35 S4 92.6(4) . . . . ?
C33 C34 C35 S4 -88.0(5) . . . . ?
C36 S4 C35 C34 -68.6(4) . . . . ?
C38 N9 C36 N10 -1.3(5) . . . . ?
Cu2 N9 C36 N10 -166.9(3) . . . . ?
C38 N9 C36 S4 -178.5(4) . . . . ?
Cu2 N9 C36 S4 15.9(7) . . . . ?
C37 N10 C36 N9 1.1(5) . . . . ?
C37 N10 C36 S4 178.8(3) . . . . ?
C35 S4 C36 N9 -14.0(5) . . . . ?
C35 S4 C36 N10 168.9(4) . . . . ?
C36 N10 C37 C38 -0.4(5) . . . . ?
C36 N10 C37 C39 179.8(5) . . . . ?
N10 C37 C38 C42 -179.7(4) . . . . ?
C39 C37 C38 C42 0.1(7) . . . . ?
N10 C37 C38 N9 -0.4(5) . . . . ?
C39 C37 C38 N9 179.5(5) . . . . ?
C36 N9 C38 C37 1.0(5) . . . . ?
Cu2 N9 C38 C37 168.5(3) . . . . ?
C36 N9 C38 C42 -179.7(5) . . . . ?
Cu2 N9 C38 C42 -12.2(7) . . . . ?
N10 C37 C39 C40 179.3(6) . . . . ?
C38 C37 C39 C40 -0.4(8) . . . . ?
C37 C39 C40 C41 0.5(10) . . . . ?
C39 C40 C41 C42 -0.3(10) . . . . ?
C40 C41 C42 C38 -0.1(9) . . . . ?
C37 C38 C42 C41 0.2(8) . . . . ?
N9 C38 C42 C41 -179.0(5) . . . . ?
